data_7219616
loop_
_publ_author_name
'Wang, Jungang'
'Wang, Miao'
'Xiang, Jiachen'
'Cao, Liping'
'Wu, Anxin'
'Isaacs, Lyle'

_publ_section_title
;
 Dimeric packing of molecular clips induced by interactions between
 \p-systems
;
_journal_issue 12
_journal_name_full CrystEngComm
_journal_page_first 2486
_journal_paper_doi 10.1039/C4CE02447H
_journal_volume 17
_journal_year 2015
_chemical_formula_sum 'C53.5 H43.5 Cl4.5 N4 O8'
_chemical_formula_weight 1029.95
_chemical_name_systematic
; 
 ? 
;
_space_group_IT_number 2
_symmetry_cell_setting triclinic
_symmetry_space_group_name_Hall '-P 1'
_symmetry_space_group_name_H-M 'P -1'
_atom_sites_solution_hydrogens geom
_atom_sites_solution_primary direct
_atom_sites_solution_secondary difmap
_audit_creation_method SHELXL-97
_audit_update_record
;
2014-03-18 deposited with the CCDC.
2015-02-16 downloaded from the CCDC.
;
_cell_angle_alpha 64.005(2)
_cell_angle_beta 85.984(2)
_cell_angle_gamma 67.813(2)
_cell_formula_units_Z 2
_cell_length_a 13.1674(15)
_cell_length_b 13.8587(16)
_cell_length_c 15.6640(18)
_cell_measurement_reflns_used 4355
_cell_measurement_temperature 100(2)
_cell_measurement_theta_max 23.02
_cell_measurement_theta_min 2.35
_cell_volume 2363.3(5)
_computing_cell_refinement 'Bruker SAINT'
_computing_data_collection 'Bruker APEX2'
_computing_data_reduction 'Bruker SAINT'
_computing_molecular_graphics 'Bruker SHELXTL'
_computing_publication_material 'Bruker SHELXTL'
_computing_structure_refinement 'SHELXL-97 (Sheldrick, 1997)'
_computing_structure_solution 'SHELXS-97 (Sheldrick, 1990)'
_diffrn_ambient_temperature 100(2)
_diffrn_measured_fraction_theta_full 0.981
_diffrn_measured_fraction_theta_max 0.981
_diffrn_measurement_device_type 'Bruker APEX-II CCD'
_diffrn_measurement_method '\f and \w scans'
_diffrn_radiation_monochromator graphite
_diffrn_radiation_source 'fine-focus sealed tube'
_diffrn_radiation_type MoK\a
_diffrn_radiation_wavelength 0.71073
_diffrn_reflns_av_R_equivalents 0.0273
_diffrn_reflns_av_sigmaI/netI 0.0433
_diffrn_reflns_limit_h_max 14
_diffrn_reflns_limit_h_min -14
_diffrn_reflns_limit_k_max 15
_diffrn_reflns_limit_k_min -15
_diffrn_reflns_limit_l_max 17
_diffrn_reflns_limit_l_min -17
_diffrn_reflns_number 13815
_diffrn_reflns_theta_full 23.09
_diffrn_reflns_theta_max 23.09
_diffrn_reflns_theta_min 1.46
_diffrn_standards_number 0
_exptl_absorpt_coefficient_mu 0.341
_exptl_absorpt_correction_T_max 0.9667
_exptl_absorpt_correction_T_min 0.9667
_exptl_absorpt_correction_type none
_exptl_crystal_colour colorless
_exptl_crystal_density_diffrn 1.447
_exptl_crystal_density_meas 1.447
_exptl_crystal_density_method 'not measured'
_exptl_crystal_description block
_exptl_crystal_F_000 1066
_exptl_crystal_size_max 0.10
_exptl_crystal_size_mid 0.10
_exptl_crystal_size_min 0.10
_refine_diff_density_max 0.962
_refine_diff_density_min -0.948
_refine_diff_density_rms 0.092
_refine_ls_extinction_method none
_refine_ls_goodness_of_fit_ref 1.033
_refine_ls_hydrogen_treatment mixed
_refine_ls_matrix_type full
_refine_ls_number_parameters 691
_refine_ls_number_reflns 6542
_refine_ls_number_restraints 42
_refine_ls_restrained_S_all 1.042
_refine_ls_R_factor_all 0.0965
_refine_ls_R_factor_gt 0.0784
_refine_ls_shift/su_max 0.000
_refine_ls_shift/su_mean 0.000
_refine_ls_structure_factor_coef Fsqd
_refine_ls_weighting_details 'calc w=1/[\s^2^(Fo^2^)+(0.1398P)^2^+6.3223P] where P=(Fo^2^+2Fc^2^)/3'
_refine_ls_weighting_scheme calc
_refine_ls_wR_factor_gt 0.2216
_refine_ls_wR_factor_ref 0.2403
_reflns_number_gt 5135
_reflns_number_total 6542
_reflns_threshold_expression >2sigma(I)
_cod_data_source_file c4ce02447h2.cif
_cod_data_source_block 6
_cod_depositor_comments
;
The following automatic conversions were performed:

'_symmetry_cell_setting' value 'Triclinic' changed to 'triclinic'
according to
/usr/data/users/saulius/crontab/automatic-downloads/rss-feeds/RSC/lib/dictionaries/cif_core.dic
dictionary named 'cif_core.dic' version 2.4.2 from 2011-04-26.

Automatic conversion script
Id: cif_fix_values 3008 2015-01-20 13:52:24Z robertas 

 Adding full bibliography for 7219611--7219617.cif.
;
_cod_original_sg_symbol_H-M P-1
_cod_original_formula_sum 'C53.50 H43.50 Cl4.50 N4 O8'
_cod_database_code 7219616

loop_
_symmetry_equiv_pos_as_xyz
'x, y, z'
'-x, -y, -z'

loop_
_atom_site_label
_atom_site_type_symbol
_atom_site_fract_x
_atom_site_fract_y
_atom_site_fract_z
_atom_site_U_iso_or_equiv
_atom_site_adp_type
_atom_site_occupancy
_atom_site_symmetry_multiplicity
_atom_site_calc_flag
_atom_site_refinement_flags
_atom_site_disorder_assembly
_atom_site_disorder_group
C1 C 0.5221(5) -0.1617(5) 0.3308(5) 0.0538(17) Uani 1 1 d . . .
H1A H 0.6014 -0.1968 0.3275 0.081 Uiso 1 1 calc R . .
H1B H 0.4813 -0.1795 0.2935 0.081 Uiso 1 1 calc R . .
H1C H 0.5070 -0.1935 0.3976 0.081 Uiso 1 1 calc R . .
C2 C 0.5301(4) 0.0016(4) 0.3423(4) 0.0303(12) Uani 1 1 d . . .
C3 C 0.6045(4) -0.0726(4) 0.4252(4) 0.0332(12) Uani 1 1 d . . .
H3 H 0.6260 -0.1545 0.4510 0.040 Uiso 1 1 calc R . .
C4 C 0.6463(4) -0.0270(5) 0.4693(4) 0.0337(12) Uani 1 1 d . . .
H4 H 0.6979 -0.0777 0.5251 0.040 Uiso 1 1 calc R . .
C5 C 0.6139(4) 0.0928(4) 0.4331(3) 0.0288(11) Uani 1 1 d . . .
C6 C 0.5379(4) 0.1682(4) 0.3504(3) 0.0259(11) Uani 1 1 d . . .
C7 C 0.4975(4) 0.1212(4) 0.3046(3) 0.0264(11) Uani 1 1 d . . .
C8 C 0.7377(5) 0.0712(5) 0.5511(4) 0.0463(15) Uani 1 1 d . . .
H8A H 0.7082 0.0230 0.6047 0.069 Uiso 1 1 calc R . .
H8B H 0.7610 0.1190 0.5702 0.069 Uiso 1 1 calc R . .
H8C H 0.8011 0.0210 0.5332 0.069 Uiso 1 1 calc R . .
C9 C 0.4236(4) 0.1982(4) 0.2099(3) 0.0273(11) Uani 1 1 d . . .
H9A H 0.4671 0.2338 0.1609 0.033 Uiso 1 1 calc R . .
H9B H 0.4035 0.1480 0.1906 0.033 Uiso 1 1 calc R . .
C10 C 0.5064(4) 0.2977(4) 0.3125(3) 0.0276(11) Uani 1 1 d . . .
H10A H 0.5399 0.3113 0.3587 0.033 Uiso 1 1 calc R . .
H10B H 0.5386 0.3259 0.2518 0.033 Uiso 1 1 calc R . .
C11 C 0.3213(4) 0.3924(4) 0.2130(3) 0.0235(10) Uani 1 1 d . . .
C12 C 0.3540(4) 0.4718(4) 0.1203(4) 0.0302(12) Uani 1 1 d . A .
C13 C 0.3852(16) 0.6452(13) 0.0388(9) 0.057(4) Uani 0.679(18) 1 d PD A 1
H13A H 0.4461 0.6020 0.0123 0.068 Uiso 0.679(18) 1 calc PR A 1
H13B H 0.3199 0.6924 -0.0100 0.068 Uiso 0.679(18) 1 calc PR A 1
C14 C 0.4191(8) 0.7230(8) 0.0632(7) 0.058(3) Uani 0.679(18) 1 d PD A 1
H14A H 0.3581 0.7664 0.0883 0.087 Uiso 0.679(18) 1 calc PR A 1
H14B H 0.4378 0.7778 0.0055 0.087 Uiso 0.679(18) 1 calc PR A 1
H14C H 0.4837 0.6756 0.1115 0.087 Uiso 0.679(18) 1 calc PR A 1
C14' C 0.333(3) 0.718(3) -0.0262(17) 0.125(14) Uani 0.321(18) 1 d PD A 2
H14D H 0.3353 0.6751 -0.0628 0.187 Uiso 0.321(18) 1 calc PR A 2
H14E H 0.3543 0.7834 -0.0647 0.187 Uiso 0.321(18) 1 calc PR A 2
H14F H 0.2578 0.7470 -0.0099 0.187 Uiso 0.321(18) 1 calc PR A 2
C13' C 0.412(3) 0.637(3) 0.0645(19) 0.081(15) Uani 0.321(18) 1 d PDU A 2
H13C H 0.4834 0.5909 0.0509 0.098 Uiso 0.321(18) 1 calc PR A 2
H13D H 0.4253 0.6824 0.0939 0.098 Uiso 0.321(18) 1 calc PR A 2
C15 C 0.2012(4) 0.4478(4) 0.2356(3) 0.0214(10) Uani 1 1 d . . .
C16 C 0.1342(4) 0.5748(4) 0.1599(3) 0.0238(10) Uani 1 1 d . . .
C17 C 0.0633(5) 0.6853(4) -0.0051(4) 0.0373(13) Uani 1 1 d . . .
H17A H 0.1097 0.7309 -0.0338 0.045 Uiso 1 1 calc R . .
H17B H -0.0017 0.7318 0.0156 0.045 Uiso 1 1 calc R . .
C18 C 0.0275(5) 0.6555(4) -0.0756(4) 0.0347(12) Uani 1 1 d . . .
H18A H 0.0927 0.6126 -0.0975 0.052 Uiso 1 1 calc R . .
H18B H -0.0183 0.7272 -0.1303 0.052 Uiso 1 1 calc R . .
H18C H -0.0152 0.6072 -0.0451 0.052 Uiso 1 1 calc R . .
C19 C 0.2266(4) 0.2730(4) 0.2322(3) 0.0242(11) Uani 1 1 d . . .
C20 C 0.3272(4) 0.3856(4) 0.3650(3) 0.0229(10) Uani 1 1 d . . .
C21 C 0.0457(4) 0.3765(4) 0.2736(3) 0.0225(10) Uani 1 1 d . . .
H21A H 0.0126 0.3404 0.2474 0.027 Uiso 1 1 calc R . .
H21B H -0.0047 0.4591 0.2510 0.027 Uiso 1 1 calc R . .
C22 C 0.1280(4) 0.4582(4) 0.3873(3) 0.0253(11) Uani 1 1 d . . .
H22A H 0.0626 0.5274 0.3471 0.030 Uiso 1 1 calc R . .
H22B H 0.1510 0.4740 0.4371 0.030 Uiso 1 1 calc R . .
C23 C 0.0946(4) 0.3551(4) 0.4358(3) 0.0235(10) Uani 1 1 d . . .
C24 C 0.0546(4) 0.3156(4) 0.3818(3) 0.0227(10) Uani 1 1 d . . .
C25 C 0.0213(4) 0.2218(4) 0.4270(3) 0.0243(11) Uani 1 1 d . . .
C26 C 0.0275(4) 0.1673(5) 0.5271(3) 0.0299(11) Uani 1 1 d . . .
H26 H 0.0043 0.1042 0.5581 0.036 Uiso 1 1 calc R . .
C27 C 0.0673(4) 0.2054(4) 0.5807(3) 0.0299(12) Uani 1 1 d . . .
H27 H 0.0715 0.1677 0.6485 0.036 Uiso 1 1 calc R . .
C28 C 0.1012(4) 0.2981(4) 0.5367(3) 0.0259(11) Uani 1 1 d . . .
C29 C 0.1391(4) 0.3368(4) 0.5947(3) 0.0284(12) Uani 1 1 d . . .
C30 C 0.1709(4) 0.3671(5) 0.6458(3) 0.0301(12) Uani 1 1 d . . .
C31 C 0.2067(4) 0.4050(4) 0.7052(3) 0.0283(11) Uani 1 1 d . . .
C32 C 0.2277(4) 0.5045(5) 0.6650(4) 0.0367(13) Uani 1 1 d . . .
H32 H 0.2196 0.5474 0.5974 0.044 Uiso 1 1 calc R . .
C33 C 0.2613(5) 0.5441(5) 0.7232(4) 0.0421(14) Uani 1 1 d . . .
H33 H 0.2761 0.6130 0.6945 0.050 Uiso 1 1 calc R . .
C34 C 0.2724(4) 0.4836(5) 0.8204(4) 0.0414(14) Uani 1 1 d . . .
H34 H 0.2951 0.5108 0.8587 0.050 Uiso 1 1 calc R . .
C35 C 0.2510(4) 0.3818(5) 0.8646(4) 0.0318(12) Uani 1 1 d . . .
C36 C 0.2606(5) 0.3175(6) 0.9662(4) 0.0432(15) Uani 1 1 d . . .
H36 H 0.2825 0.3441 1.0055 0.052 Uiso 1 1 calc R . .
C37 C 0.2391(5) 0.2198(6) 1.0076(4) 0.0459(15) Uani 1 1 d . . .
H37 H 0.2450 0.1792 1.0753 0.055 Uiso 1 1 calc R . .
C38 C 0.2079(5) 0.1782(6) 0.9500(4) 0.0476(15) Uani 1 1 d . . .
H38 H 0.1944 0.1086 0.9793 0.057 Uiso 1 1 calc R . .
C39 C 0.1971(4) 0.2374(5) 0.8524(4) 0.0358(13) Uani 1 1 d . . .
H39 H 0.1753 0.2091 0.8145 0.043 Uiso 1 1 calc R . .
C40 C 0.2181(4) 0.3397(5) 0.8078(4) 0.0309(12) Uani 1 1 d . . .
C41 C -0.0205(4) 0.1813(4) 0.3722(3) 0.0240(11) Uani 1 1 d . . .
C42 C -0.0537(4) 0.1479(4) 0.3257(3) 0.0281(11) Uani 1 1 d . . .
C43 C -0.0939(4) 0.1091(4) 0.2686(3) 0.0266(11) Uani 1 1 d . . .
C44 C -0.2048(4) 0.1302(5) 0.2590(4) 0.0404(14) Uani 1 1 d . . .
H44 H -0.2546 0.1711 0.2900 0.048 Uiso 1 1 calc R . .
C45 C -0.2446(5) 0.0921(6) 0.2043(4) 0.0474(15) Uani 1 1 d . . .
H45 H -0.3214 0.1090 0.1973 0.057 Uiso 1 1 calc R . .
C46 C -0.1750(5) 0.0313(5) 0.1613(4) 0.0414(14) Uani 1 1 d . . .
H46 H -0.2038 0.0059 0.1247 0.050 Uiso 1 1 calc R . .
C47 C -0.0596(4) 0.0048(4) 0.1697(3) 0.0307(12) Uani 1 1 d . . .
C48 C 0.0156(5) -0.0606(4) 0.1285(4) 0.0370(13) Uani 1 1 d . . .
H48 H -0.0103 -0.0897 0.0936 0.044 Uiso 1 1 calc R . .
C49 C 0.1241(5) -0.0829(5) 0.1376(4) 0.0453(15) Uani 1 1 d . . .
H49 H 0.1736 -0.1280 0.1095 0.054 Uiso 1 1 calc R . .
C50 C 0.1649(5) -0.0408(5) 0.1875(4) 0.0427(14) Uani 1 1 d . . .
H50 H 0.2415 -0.0565 0.1923 0.051 Uiso 1 1 calc R . .
C51 C 0.0952(4) 0.0235(4) 0.2301(3) 0.0306(12) Uani 1 1 d . . .
H51 H 0.1235 0.0522 0.2638 0.037 Uiso 1 1 calc R . .
C52 C -0.0184(4) 0.0463(4) 0.2232(3) 0.0254(11) Uani 1 1 d . . .
C53 C 0.3455(6) 0.6003(6) 0.4149(5) 0.0519(16) Uani 1 1 d . . .
H53 H 0.3597 0.5156 0.4516 0.062 Uiso 1 1 calc R . .
Cl1 Cl 0.4050(2) 0.62268(17) 0.30730(13) 0.0751(6) Uani 1 1 d . . .
Cl2 Cl 0.20141(15) 0.68011(15) 0.39032(14) 0.0689(6) Uani 1 1 d . . .
Cl3 Cl 0.40346(13) 0.64019(14) 0.48435(11) 0.0531(5) Uani 1 1 d . . .
C54 C 0.5182(16) 0.9222(18) 0.0374(12) 0.043(6) Uani 0.25 1 d PDU B -1
H54A H 0.5864 0.8556 0.0546 0.051 Uiso 0.25 1 d PR B -1
Cl4 Cl 0.4126(7) 0.8819(8) 0.0964(6) 0.127(3) Uani 0.38 1 d PD B -1
Cl5 Cl 0.4746(7) 0.9863(4) -0.0844(4) 0.0738(19) Uani 0.38 1 d PD B -1
C54' C 0.521(5) 0.997(5) 0.0244(18) 0.130(18) Uani 0.25 1 d PDU C -2
H54D H 0.5681 0.9159 0.0542 0.156 Uiso 0.25 1 d PR C -2
Cl4' Cl 0.590(3) 1.067(3) 0.049(2) 0.419(18) Uani 0.38 1 d PDU C -2
Cl5' Cl 0.5075(11) 1.0361(15) -0.0961(9) 0.178(5) Uani 0.38 1 d PDU C -2
N1 N 0.3222(3) 0.2912(3) 0.2083(3) 0.0230(9) Uani 1 1 d . . .
N2 N 0.1510(3) 0.3716(3) 0.2364(3) 0.0207(8) Uani 1 1 d . . .
N3 N 0.2175(3) 0.4431(3) 0.3275(3) 0.0224(9) Uani 1 1 d . . .
N4 N 0.3885(3) 0.3664(3) 0.2955(3) 0.0244(9) Uani 1 1 d . . .
O1 O 0.2097(3) 0.1875(3) 0.2445(2) 0.0262(8) Uani 1 1 d . . .
O2 O 0.3633(3) 0.3598(3) 0.4449(2) 0.0264(8) Uani 1 1 d . . .
O5 O 0.3758(3) 0.4520(3) 0.0527(3) 0.0422(9) Uani 1 1 d . . .
O6 O 0.3580(3) 0.5611(3) 0.1283(3) 0.0438(10) Uani 1 1 d D . .
O7 O 0.0948(3) 0.6564(3) 0.1767(2) 0.0400(9) Uani 1 1 d . . .
O8 O 0.1269(3) 0.5738(3) 0.0767(2) 0.0312(8) Uani 1 1 d . . .
O9 O 0.4878(3) -0.0380(3) 0.2926(3) 0.0385(9) Uani 1 1 d . . .
O10 O 0.6543(3) 0.1450(3) 0.4716(2) 0.0354(9) Uani 1 1 d . . .

loop_
_atom_site_aniso_label
_atom_site_aniso_U_11
_atom_site_aniso_U_22
_atom_site_aniso_U_33
_atom_site_aniso_U_23
_atom_site_aniso_U_13
_atom_site_aniso_U_12
C1 0.051(4) 0.033(3) 0.070(4) -0.024(3) -0.012(3) -0.005(3)
C2 0.021(2) 0.032(3) 0.035(3) -0.017(2) 0.008(2) -0.005(2)
C3 0.027(3) 0.024(3) 0.029(3) -0.005(2) -0.001(2) 0.001(2)
C4 0.023(3) 0.034(3) 0.025(3) -0.008(2) -0.005(2) 0.003(2)
C5 0.022(2) 0.034(3) 0.023(3) -0.012(2) 0.000(2) -0.004(2)
C6 0.016(2) 0.033(3) 0.022(3) -0.011(2) 0.0014(19) -0.004(2)
C7 0.018(2) 0.032(3) 0.019(2) -0.011(2) 0.0004(19) 0.000(2)
C8 0.034(3) 0.046(3) 0.037(3) -0.015(3) -0.023(3) 0.006(3)
C9 0.023(2) 0.030(3) 0.024(3) -0.016(2) -0.002(2) -0.001(2)
C10 0.020(2) 0.033(3) 0.023(3) -0.012(2) -0.005(2) -0.003(2)
C11 0.021(2) 0.024(2) 0.017(2) -0.006(2) -0.0061(19) -0.002(2)
C12 0.029(3) 0.033(3) 0.026(3) -0.013(2) 0.000(2) -0.009(2)
C13 0.092(10) 0.063(9) 0.037(7) -0.017(6) 0.022(7) -0.062(8)
C14 0.057(6) 0.048(6) 0.058(7) -0.012(5) 0.017(5) -0.026(5)
C14' 0.13(3) 0.13(3) 0.08(3) -0.02(2) 0.02(2) -0.06(3)
C13' 0.094(17) 0.076(17) 0.078(16) -0.045(11) 0.012(9) -0.024(9)
C15 0.021(2) 0.021(2) 0.014(2) -0.007(2) -0.0051(18) 0.0008(19)
C16 0.023(2) 0.022(3) 0.018(2) -0.006(2) -0.0075(19) -0.002(2)
C17 0.051(3) 0.019(3) 0.021(3) 0.001(2) -0.020(2) -0.001(2)
C18 0.043(3) 0.027(3) 0.022(3) -0.006(2) -0.011(2) -0.004(2)
C19 0.022(2) 0.028(3) 0.009(2) -0.005(2) -0.0086(18) 0.003(2)
C20 0.025(2) 0.016(2) 0.021(3) -0.007(2) -0.007(2) -0.002(2)
C21 0.022(2) 0.024(2) 0.017(2) -0.008(2) -0.0043(18) -0.003(2)
C22 0.023(2) 0.029(3) 0.019(2) -0.014(2) -0.0044(19) 0.001(2)
C23 0.017(2) 0.025(3) 0.020(2) -0.011(2) -0.0032(18) 0.0020(19)
C24 0.018(2) 0.024(2) 0.017(2) -0.010(2) -0.0025(18) 0.002(2)
C25 0.018(2) 0.028(3) 0.020(2) -0.013(2) -0.0030(19) 0.001(2)
C26 0.032(3) 0.036(3) 0.017(2) -0.009(2) 0.001(2) -0.011(2)
C27 0.031(3) 0.037(3) 0.013(2) -0.008(2) 0.002(2) -0.010(2)
C28 0.017(2) 0.036(3) 0.018(2) -0.015(2) -0.0033(19) 0.002(2)
C29 0.025(2) 0.035(3) 0.016(2) -0.013(2) 0.000(2) -0.001(2)
C30 0.021(2) 0.040(3) 0.021(3) -0.017(2) -0.002(2) 0.001(2)
C31 0.021(2) 0.037(3) 0.026(3) -0.019(2) 0.000(2) -0.003(2)
C32 0.030(3) 0.047(3) 0.032(3) -0.022(3) -0.002(2) -0.006(3)
C33 0.039(3) 0.039(3) 0.050(4) -0.024(3) 0.004(3) -0.012(3)
C34 0.033(3) 0.054(4) 0.044(4) -0.033(3) -0.005(2) -0.007(3)
C35 0.028(3) 0.041(3) 0.030(3) -0.024(3) -0.001(2) -0.007(2)
C36 0.040(3) 0.062(4) 0.032(3) -0.033(3) -0.009(2) -0.008(3)
C37 0.060(4) 0.055(4) 0.022(3) -0.017(3) -0.006(3) -0.020(3)
C38 0.062(4) 0.051(4) 0.027(3) -0.013(3) -0.008(3) -0.022(3)
C39 0.040(3) 0.045(3) 0.029(3) -0.023(3) -0.002(2) -0.015(3)
C40 0.022(2) 0.041(3) 0.029(3) -0.023(3) -0.002(2) -0.002(2)
C41 0.024(2) 0.022(2) 0.015(2) -0.003(2) -0.0016(19) -0.003(2)
C42 0.027(3) 0.027(3) 0.019(2) -0.004(2) 0.002(2) -0.006(2)
C43 0.034(3) 0.024(3) 0.018(2) -0.004(2) 0.001(2) -0.012(2)
C44 0.037(3) 0.057(4) 0.042(3) -0.029(3) 0.015(3) -0.026(3)
C45 0.036(3) 0.067(4) 0.054(4) -0.033(3) 0.010(3) -0.029(3)
C46 0.049(3) 0.048(3) 0.043(3) -0.022(3) 0.003(3) -0.031(3)
C47 0.046(3) 0.026(3) 0.021(3) -0.007(2) 0.001(2) -0.020(2)
C48 0.052(4) 0.029(3) 0.031(3) -0.014(2) -0.001(3) -0.015(3)
C49 0.055(4) 0.034(3) 0.043(3) -0.024(3) 0.007(3) -0.006(3)
C50 0.034(3) 0.040(3) 0.045(3) -0.020(3) -0.002(3) -0.003(3)
C51 0.034(3) 0.026(3) 0.024(3) -0.007(2) -0.006(2) -0.008(2)
C52 0.038(3) 0.018(2) 0.013(2) 0.001(2) -0.002(2) -0.012(2)
C53 0.069(4) 0.050(4) 0.049(4) -0.025(3) 0.002(3) -0.030(3)
Cl1 0.1215(17) 0.0732(12) 0.0472(10) -0.0334(10) 0.0209(10) -0.0485(12)
Cl2 0.0642(11) 0.0477(10) 0.0783(13) -0.0126(9) -0.0211(9) -0.0184(8)
Cl3 0.0608(10) 0.0572(10) 0.0521(10) -0.0314(8) -0.0003(7) -0.0242(8)
C54 0.045(9) 0.033(9) 0.055(10) -0.030(8) -0.002(7) -0.007(7)
Cl4 0.117(6) 0.128(6) 0.129(7) -0.046(5) 0.027(5) -0.056(5)
Cl5 0.128(5) 0.043(3) 0.046(3) -0.028(2) 0.018(3) -0.021(3)
C54' 0.12(2) 0.133(19) 0.12(2) -0.050(12) 0.029(11) -0.051(12)
Cl4' 0.42(2) 0.42(2) 0.43(2) -0.194(12) 0.041(10) -0.157(12)
Cl5' 0.147(8) 0.204(10) 0.127(7) -0.056(7) 0.032(6) -0.037(7)
N1 0.021(2) 0.022(2) 0.022(2) -0.0121(18) -0.0044(16) -0.0008(17)
N2 0.022(2) 0.017(2) 0.0162(19) -0.0067(16) -0.0055(15) -0.0003(16)
N3 0.026(2) 0.023(2) 0.0120(19) -0.0073(17) -0.0051(16) -0.0021(17)
N4 0.023(2) 0.026(2) 0.020(2) -0.0115(18) -0.0042(16) -0.0022(17)
O1 0.0309(18) 0.0216(18) 0.0244(18) -0.0113(15) -0.0051(14) -0.0056(15)
O2 0.0309(18) 0.0258(18) 0.0180(18) -0.0094(15) -0.0089(14) -0.0046(14)
O5 0.050(2) 0.052(2) 0.027(2) -0.0187(19) 0.0093(17) -0.021(2)
O6 0.059(2) 0.038(2) 0.035(2) -0.0121(19) 0.0092(19) -0.026(2)
O7 0.055(2) 0.024(2) 0.028(2) -0.0131(17) -0.0151(17) 0.0020(17)
O8 0.044(2) 0.0189(17) 0.0152(17) -0.0035(14) -0.0138(15) 0.0015(15)
O9 0.038(2) 0.026(2) 0.044(2) -0.0169(18) -0.0089(17) -0.0020(16)
O10 0.0281(18) 0.036(2) 0.0291(19) -0.0139(17) -0.0130(15) 0.0024(16)

loop_
_atom_type_symbol
_atom_type_description
_atom_type_scat_dispersion_real
_atom_type_scat_dispersion_imag
_atom_type_scat_source
C C 0.0033 0.0016 'International Tables Vol C Tables 4.2.6.8 and 6.1.1.4'
H H 0.0000 0.0000 'International Tables Vol C Tables 4.2.6.8 and 6.1.1.4'
N N 0.0061 0.0033 'International Tables Vol C Tables 4.2.6.8 and 6.1.1.4'
O O 0.0106 0.0060 'International Tables Vol C Tables 4.2.6.8 and 6.1.1.4'
Cl Cl 0.1484 0.1585 'International Tables Vol C Tables 4.2.6.8 and 6.1.1.4'

loop_
_geom_angle_atom_site_label_1
_geom_angle_atom_site_label_2
_geom_angle_atom_site_label_3
_geom_angle
O9 C1 H1A 109.5
O9 C1 H1B 109.5
H1A C1 H1B 109.5
O9 C1 H1C 109.5
H1A C1 H1C 109.5
H1B C1 H1C 109.5
O9 C2 C7 116.4(4)
O9 C2 C3 123.0(4)
C7 C2 C3 120.5(5)
C4 C3 C2 119.8(5)
C4 C3 H3 120.1
C2 C3 H3 120.1
C3 C4 C5 120.6(5)
C3 C4 H4 119.7
C5 C4 H4 119.7
O10 C5 C4 124.0(4)
O10 C5 C6 115.9(4)
C4 C5 C6 120.0(5)
C7 C6 C5 119.2(4)
C7 C6 C10 122.5(4)
C5 C6 C10 118.3(4)
C2 C7 C6 119.9(4)
C2 C7 C9 118.7(4)
C6 C7 C9 121.3(4)
O10 C8 H8A 109.5
O10 C8 H8B 109.5
H8A C8 H8B 109.5
O10 C8 H8C 109.5
H8A C8 H8C 109.5
H8B C8 H8C 109.5
N1 C9 C7 116.5(4)
N1 C9 H9A 108.2
C7 C9 H9A 108.2
N1 C9 H9B 108.2
C7 C9 H9B 108.2
H9A C9 H9B 107.3
N4 C10 C6 114.9(4)
N4 C10 H10A 108.5
C6 C10 H10A 108.5
N4 C10 H10B 108.5
C6 C10 H10B 108.5
H10A C10 H10B 107.5
N1 C11 N4 113.8(4)
N1 C11 C12 111.3(4)
N4 C11 C12 110.6(4)
N1 C11 C15 103.2(4)
N4 C11 C15 102.5(3)
C12 C11 C15 115.2(4)
O5 C12 O6 125.6(5)
O5 C12 C11 124.3(5)
O6 C12 C11 110.0(4)
C14 C13 O6 108.6(8)
C14 C13 H13A 110.0
O6 C13 H13A 110.0
C14 C13 H13B 110.0
O6 C13 H13B 110.0
H13A C13 H13B 108.4
C13' C14' H14D 109.5
C13' C14' H14E 109.5
H14D C14' H14E 109.5
C13' C14' H14F 109.5
H14D C14' H14F 109.5
H14E C14' H14F 109.5
O6 C13' C14' 105.7(16)
O6 C13' H13C 110.6
C14' C13' H13C 110.6
O6 C13' H13D 110.6
C14' C13' H13D 110.6
H13C C13' H13D 108.7
N2 C15 N3 114.5(4)
N2 C15 C16 110.0(3)
N3 C15 C16 111.2(4)
N2 C15 C11 102.8(3)
N3 C15 C11 103.8(3)
C16 C15 C11 114.3(4)
O7 C16 O8 127.2(4)
O7 C16 C15 124.7(4)
O8 C16 C15 108.0(4)
O8 C17 C18 106.3(4)
O8 C17 H17A 110.5
C18 C17 H17A 110.5
O8 C17 H17B 110.5
C18 C17 H17B 110.5
H17A C17 H17B 108.7
C17 C18 H18A 109.5
C17 C18 H18B 109.5
H18A C18 H18B 109.5
C17 C18 H18C 109.5
H18A C18 H18C 109.5
H18B C18 H18C 109.5
O1 C19 N1 126.7(4)
O1 C19 N2 125.9(4)
N1 C19 N2 107.3(4)
O2 C20 N4 126.1(4)
O2 C20 N3 125.8(4)
N4 C20 N3 108.1(4)
N2 C21 C24 113.8(4)
N2 C21 H21A 108.8
C24 C21 H21A 108.8
N2 C21 H21B 108.8
C24 C21 H21B 108.8
H21A C21 H21B 107.7
N3 C22 C23 114.6(4)
N3 C22 H22A 108.6
C23 C22 H22A 108.6
N3 C22 H22B 108.6
C23 C22 H22B 108.6
H22A C22 H22B 107.6
C24 C23 C28 118.8(4)
C24 C23 C22 120.9(4)
C28 C23 C22 120.3(4)
C25 C24 C23 120.6(4)
C25 C24 C21 119.8(4)
C23 C24 C21 119.6(4)
C26 C25 C24 119.6(4)
C26 C25 C41 119.5(4)
C24 C25 C41 121.0(4)
C27 C26 C25 120.1(5)
C27 C26 H26 120.0
C25 C26 H26 120.0
C26 C27 C28 121.0(4)
C26 C27 H27 119.5
C28 C27 H27 119.5
C27 C28 C23 119.9(4)
C27 C28 C29 119.2(4)
C23 C28 C29 120.9(5)
C30 C29 C28 178.3(5)
C29 C30 C31 178.9(5)
C32 C31 C30 120.2(5)
C32 C31 C40 120.0(5)
C30 C31 C40 119.8(5)
C31 C32 C33 120.8(5)
C31 C32 H32 119.6
C33 C32 H32 119.6
C34 C33 C32 120.1(6)
C34 C33 H33 119.9
C32 C33 H33 119.9
C33 C34 C35 121.1(5)
C33 C34 H34 119.4
C35 C34 H34 119.4
C34 C35 C40 119.9(5)
C34 C35 C36 122.3(5)
C40 C35 C36 117.8(5)
C37 C36 C35 121.6(5)
C37 C36 H36 119.2
C35 C36 H36 119.2
C36 C37 C38 119.9(5)
C36 C37 H37 120.1
C38 C37 H37 120.1
C39 C38 C37 120.5(6)
C39 C38 H38 119.7
C37 C38 H38 119.7
C38 C39 C40 120.5(5)
C38 C39 H39 119.7
C40 C39 H39 119.7
C39 C40 C35 119.7(5)
C39 C40 C31 122.1(4)
C35 C40 C31 118.1(5)
C42 C41 C25 178.8(5)
C41 C42 C43 179.2(5)
C44 C43 C52 119.9(4)
C44 C43 C42 120.3(4)
C52 C43 C42 119.8(4)
C43 C44 C45 120.8(5)
C43 C44 H44 119.6
C45 C44 H44 119.6
C46 C45 C44 120.8(5)
C46 C45 H45 119.6
C44 C45 H45 119.6
C45 C46 C47 121.2(5)
C45 C46 H46 119.4
C47 C46 H46 119.4
C48 C47 C46 123.1(5)
C48 C47 C52 118.5(5)
C46 C47 C52 118.5(5)
C49 C48 C47 121.1(5)
C49 C48 H48 119.5
C47 C48 H48 119.5
C48 C49 C50 121.0(5)
C48 C49 H49 119.5
C50 C49 H49 119.5
C51 C50 C49 120.7(5)
C51 C50 H50 119.7
C49 C50 H50 119.7
C50 C51 C52 119.6(5)
C50 C51 H51 120.2
C52 C51 H51 120.2
C51 C52 C43 122.0(4)
C51 C52 C47 119.2(4)
C43 C52 C47 118.8(4)
Cl3 C53 Cl1 111.1(4)
Cl3 C53 Cl2 110.2(4)
Cl1 C53 Cl2 109.9(4)
Cl3 C53 H53 108.5
Cl1 C53 H53 108.5
Cl2 C53 H53 108.5
Cl5 C54 Cl4 105.8(10)
Cl5 C54 H54A 111.1
Cl4 C54 H54A 110.8
Cl5 C54 H54D 122.4
Cl4 C54 H54D 131.8
H54A C54 H54D 53.0
Cl5' C54' Cl4' 111.0(17)
Cl5' C54' H54D 105.6
Cl4' C54' H54D 105.2
C19 N1 C11 112.9(4)
C19 N1 C9 121.4(4)
C11 N1 C9 122.7(4)
C19 N2 C15 112.4(4)
C19 N2 C21 122.3(4)
C15 N2 C21 121.4(3)
C20 N3 C15 111.9(4)
C20 N3 C22 122.3(4)
C15 N3 C22 122.4(4)
C20 N4 C11 112.9(4)
C20 N4 C10 123.3(4)
C11 N4 C10 121.8(4)
C12 O6 C13' 124.2(18)
C12 O6 C13 113.0(6)
C13' O6 C13 19.3(12)
C16 O8 C17 117.1(4)
C2 O9 C1 116.7(4)
C5 O10 C8 117.6(4)

loop_
_geom_bond_atom_site_label_1
_geom_bond_atom_site_label_2
_geom_bond_distance
C1 O9 1.434(7)
C1 H1A 0.9800
C1 H1B 0.9800
C1 H1C 0.9800
C2 O9 1.373(6)
C2 C7 1.385(7)
C2 C3 1.397(7)
C3 C4 1.370(8)
C3 H3 0.9500
C4 C5 1.391(7)
C4 H4 0.9500
C5 O10 1.374(6)
C5 C6 1.406(7)
C6 C7 1.396(7)
C6 C10 1.511(7)
C7 C9 1.523(7)
C8 O10 1.425(6)
C8 H8A 0.9800
C8 H8B 0.9800
C8 H8C 0.9800
C9 N1 1.457(6)
C9 H9A 0.9900
C9 H9B 0.9900
C10 N4 1.452(6)
C10 H10A 0.9900
C10 H10B 0.9900
C11 N1 1.431(6)
C11 N4 1.447(6)
C11 C12 1.541(7)
C11 C15 1.568(6)
C12 O5 1.197(6)
C12 O6 1.319(6)
C13 C14 1.503(9)
C13 O6 1.505(10)
C13 H13A 0.9900
C13 H13B 0.9900
C14 H14A 0.9800
C14 H14B 0.9800
C14 H14C 0.9800
C14' C13' 1.512(10)
C14' H14D 0.9800
C14' H14E 0.9800
C14' H14F 0.9800
C13' O6 1.469(19)
C13' H13C 0.9900
C13' H13D 0.9900
C15 N2 1.437(6)
C15 N3 1.440(6)
C15 C16 1.558(6)
C16 O7 1.190(6)
C16 O8 1.320(6)
C17 O8 1.473(6)
C17 C18 1.493(7)
C17 H17A 0.9900
C17 H17B 0.9900
C18 H18A 0.9800
C18 H18B 0.9800
C18 H18C 0.9800
C19 O1 1.218(6)
C19 N1 1.370(6)
C19 N2 1.380(6)
C20 O2 1.218(5)
C20 N4 1.368(6)
C20 N3 1.380(6)
C21 N2 1.455(6)
C21 C24 1.515(6)
C21 H21A 0.9900
C21 H21B 0.9900
C22 N3 1.464(6)
C22 C23 1.512(7)
C22 H22A 0.9900
C22 H22B 0.9900
C23 C24 1.407(7)
C23 C28 1.416(7)
C24 C25 1.402(7)
C25 C26 1.402(7)
C25 C41 1.442(7)
C26 C27 1.385(7)
C26 H26 0.9500
C27 C28 1.393(7)
C27 H27 0.9500
C28 C29 1.433(7)
C29 C30 1.211(7)
C30 C31 1.429(7)
C31 C32 1.370(8)
C31 C40 1.443(7)
C32 C33 1.416(8)
C32 H32 0.9500
C33 C34 1.365(8)
C33 H33 0.9500
C34 C35 1.402(8)
C34 H34 0.9500
C35 C40 1.422(7)
C35 C36 1.429(8)
C36 C37 1.352(9)
C36 H36 0.9500
C37 C38 1.415(8)
C37 H37 0.9500
C38 C39 1.370(8)
C38 H38 0.9500
C39 C40 1.404(8)
C39 H39 0.9500
C41 C42 1.195(7)
C42 C43 1.439(7)
C43 C44 1.382(7)
C43 C52 1.428(7)
C44 C45 1.399(8)
C44 H44 0.9500
C45 C46 1.354(8)
C45 H45 0.9500
C46 C47 1.423(8)
C46 H46 0.9500
C47 C48 1.401(8)
C47 C52 1.433(7)
C48 C49 1.347(8)
C48 H48 0.9500
C49 C50 1.391(8)
C49 H49 0.9500
C50 C51 1.378(8)
C50 H50 0.9500
C51 C52 1.408(7)
C51 H51 0.9500
C53 Cl3 1.742(6)
C53 Cl1 1.758(7)
C53 Cl2 1.765(7)
C53 H53 1.0000
C54 Cl5 1.744(16)
C54 Cl4 1.747(17)
C54 H54A 0.9600
C54 H54D 0.6843
C54' Cl5' 1.72(2)
C54' Cl4' 1.72(2)
C54' H54D 0.9600

loop_
_geom_torsion_atom_site_label_1
_geom_torsion_atom_site_label_2
_geom_torsion_atom_site_label_3
_geom_torsion_atom_site_label_4
_geom_torsion
O9 C2 C3 C4 177.8(4)
C7 C2 C3 C4 -0.6(7)
C2 C3 C4 C5 1.1(7)
C3 C4 C5 O10 -178.1(4)
C3 C4 C5 C6 -0.3(7)
O10 C5 C6 C7 176.8(4)
C4 C5 C6 C7 -1.1(7)
O10 C5 C6 C10 -1.0(6)
C4 C5 C6 C10 -178.9(4)
O9 C2 C7 C6 -179.3(4)
C3 C2 C7 C6 -0.8(7)
O9 C2 C7 C9 -3.3(6)
C3 C2 C7 C9 175.2(4)
C5 C6 C7 C2 1.7(7)
C10 C6 C7 C2 179.4(4)
C5 C6 C7 C9 -174.2(4)
C10 C6 C7 C9 3.5(7)
C2 C7 C9 N1 126.9(5)
C6 C7 C9 N1 -57.1(6)
C7 C6 C10 N4 54.0(6)
C5 C6 C10 N4 -128.3(4)
N1 C11 C12 O5 0.9(7)
N4 C11 C12 O5 128.4(5)
C15 C11 C12 O5 -116.1(5)
N1 C11 C12 O6 -176.8(4)
N4 C11 C12 O6 -49.3(5)
C15 C11 C12 O6 66.2(5)
N1 C11 C15 N2 -2.2(4)
N4 C11 C15 N2 -120.7(4)
C12 C11 C15 N2 119.2(4)
N1 C11 C15 N3 117.4(4)
N4 C11 C15 N3 -1.1(4)
C12 C11 C15 N3 -121.2(4)
N1 C11 C15 C16 -121.4(4)
N4 C11 C15 C16 120.1(4)
C12 C11 C15 C16 0.1(5)
N2 C15 C16 O7 122.9(5)
N3 C15 C16 O7 -4.9(7)
C11 C15 C16 O7 -122.0(5)
N2 C15 C16 O8 -55.1(5)
N3 C15 C16 O8 177.0(4)
C11 C15 C16 O8 59.9(5)
N3 C22 C23 C24 -60.5(5)
N3 C22 C23 C28 120.8(4)
C28 C23 C24 C25 0.3(6)
C22 C23 C24 C25 -178.4(4)
C28 C23 C24 C21 179.3(4)
C22 C23 C24 C21 0.5(6)
N2 C21 C24 C25 -119.5(4)
N2 C21 C24 C23 61.6(5)
C23 C24 C25 C26 0.3(6)
C21 C24 C25 C26 -178.7(4)
C23 C24 C25 C41 179.6(4)
C21 C24 C25 C41 0.6(6)
C24 C25 C26 C27 -0.6(7)
C41 C25 C26 C27 -179.9(4)
C25 C26 C27 C28 0.3(7)
C26 C27 C28 C23 0.3(7)
C26 C27 C28 C29 178.3(4)
C24 C23 C28 C27 -0.6(6)
C22 C23 C28 C27 178.1(4)
C24 C23 C28 C29 -178.6(4)
C22 C23 C28 C29 0.2(6)
C27 C28 C29 C30 7(17)
C23 C28 C29 C30 -175(100)
C28 C29 C30 C31 -122(29)
C29 C30 C31 C32 -57(29)
C29 C30 C31 C40 121(28)
C30 C31 C32 C33 178.9(4)
C40 C31 C32 C33 0.4(7)
C31 C32 C33 C34 -0.4(8)
C32 C33 C34 C35 -0.1(8)
C33 C34 C35 C40 0.6(8)
C33 C34 C35 C36 -179.1(5)
C34 C35 C36 C37 179.7(5)
C40 C35 C36 C37 -0.1(8)
C35 C36 C37 C38 0.9(9)
C36 C37 C38 C39 -1.3(9)
C37 C38 C39 C40 0.7(9)
C38 C39 C40 C35 0.2(8)
C38 C39 C40 C31 -179.5(5)
C34 C35 C40 C39 179.7(5)
C36 C35 C40 C39 -0.5(7)
C34 C35 C40 C31 -0.6(7)
C36 C35 C40 C31 179.1(4)
C32 C31 C40 C39 179.8(5)
C30 C31 C40 C39 1.3(7)
C32 C31 C40 C35 0.2(7)
C30 C31 C40 C35 -178.4(4)
C26 C25 C41 C42 -138(24)
C24 C25 C41 C42 43(24)
C25 C41 C42 C43 -59(52)
C41 C42 C43 C44 -91(39)
C41 C42 C43 C52 90(39)
C52 C43 C44 C45 -0.9(8)
C42 C43 C44 C45 -179.5(5)
C43 C44 C45 C46 1.5(9)
C44 C45 C46 C47 -0.3(9)
C45 C46 C47 C48 178.2(5)
C45 C46 C47 C52 -1.5(8)
C46 C47 C48 C49 179.4(5)
C52 C47 C48 C49 -0.9(7)
C47 C48 C49 C50 -0.6(9)
C48 C49 C50 C51 0.9(9)
C49 C50 C51 C52 0.2(8)
C50 C51 C52 C43 177.9(5)
C50 C51 C52 C47 -1.7(7)
C44 C43 C52 C51 179.4(5)
C42 C43 C52 C51 -2.0(7)
C44 C43 C52 C47 -0.9(7)
C42 C43 C52 C47 177.7(4)
C48 C47 C52 C51 2.0(7)
C46 C47 C52 C51 -178.3(5)
C48 C47 C52 C43 -177.6(4)
C46 C47 C52 C43 2.1(7)
O1 C19 N1 C11 -171.2(4)
N2 C19 N1 C11 10.9(5)
O1 C19 N1 C9 -10.1(7)
N2 C19 N1 C9 172.0(4)
N4 C11 N1 C19 105.0(4)
C12 C11 N1 C19 -129.3(4)
C15 C11 N1 C19 -5.2(5)
N4 C11 N1 C9 -55.8(6)
C12 C11 N1 C9 69.9(5)
C15 C11 N1 C9 -166.0(4)
C7 C9 N1 C19 -88.0(5)
C7 C9 N1 C11 71.2(6)
O1 C19 N2 C15 169.6(4)
N1 C19 N2 C15 -12.5(5)
O1 C19 N2 C21 11.5(6)
N1 C19 N2 C21 -170.6(3)
N3 C15 N2 C19 -102.9(4)
C16 C15 N2 C19 131.1(4)
C11 C15 N2 C19 9.0(4)
N3 C15 N2 C21 55.4(5)
C16 C15 N2 C21 -70.6(5)
C11 C15 N2 C21 167.3(4)
C24 C21 N2 C19 77.2(5)
C24 C21 N2 C15 -78.9(5)
O2 C20 N3 C15 -173.0(4)
N4 C20 N3 C15 9.0(5)
O2 C20 N3 C22 -13.5(7)
N4 C20 N3 C22 168.5(4)
N2 C15 N3 C20 106.6(4)
C16 C15 N3 C20 -128.0(4)
C11 C15 N3 C20 -4.7(5)
N2 C15 N3 C22 -52.8(5)
C16 C15 N3 C22 72.6(5)
C11 C15 N3 C22 -164.1(4)
C23 C22 N3 C20 -83.1(5)
C23 C22 N3 C15 74.2(5)
O2 C20 N4 C11 172.1(4)
N3 C20 N4 C11 -9.9(5)
O2 C20 N4 C10 8.4(7)
N3 C20 N4 C10 -173.7(4)
N1 C11 N4 C20 -104.0(4)
C12 C11 N4 C20 129.9(4)
C15 C11 N4 C20 6.7(5)
N1 C11 N4 C10 60.0(6)
C12 C11 N4 C10 -66.1(5)
C15 C11 N4 C10 170.7(4)
C6 C10 N4 C20 85.9(5)
C6 C10 N4 C11 -76.4(5)
O5 C12 O6 C13' -13.4(15)
C11 C12 O6 C13' 164.2(14)
O5 C12 O6 C13 4.5(11)
C11 C12 O6 C13 -177.8(9)
C14' C13' O6 C12 77(3)
C14' C13' O6 C13 18(5)
C14 C13 O6 C12 -164.2(9)
C14 C13 O6 C13' -35(6)
O7 C16 O8 C17 0.1(8)
C15 C16 O8 C17 178.1(4)
C18 C17 O8 C16 -156.9(4)
C7 C2 O9 C1 179.5(5)
C3 C2 O9 C1 1.1(7)
C4 C5 O10 C8 2.5(7)
C6 C5 O10 C8 -175.4(4)
